data_1559041
loop_
_publ_author_name
'Dall&#x2019;Anese, Anna'
'Fiorindo, Mattia'
'Olivieri, Diego'
'Carfagna, Carla'
'Balducci, Gabriele'
'Alessio, Enzo'
'Durand, J\'er\^ome'
'Milani, Barbara'

_publ_section_title
;
 Pd-Catalyzed CO/Vinyl Arene Copolymerization: when the Stereochemistry is
 Controlled by the Comonomer
;
_journal_issue 18
_journal_name_full Macromolecules
_journal_page_first 7783
_journal_page_last 7794
_journal_paper_doi 10.1021/acs.macromol.0c01461
_journal_volume 53
_journal_year 2020
_chemical_compound_source 'synthesis as described'
_chemical_formula_moiety 'C18 H17 Cl1 N2 Pd'
_chemical_formula_sum 'C18 H17 Cl N2 Pd'
_chemical_formula_weight 403.19
_space_group_IT_number 14
_space_group_name_Hall '-P 2ybc'
_space_group_name_H-M_alt 'P 1 21/c 1'
_symmetry_cell_setting monoclinic
_symmetry_Int_Tables_number 14
_symmetry_space_group_name_Hall '-P 2ybc'
_symmetry_space_group_name_H-M 'P 1 21/c 1'
_atom_sites_solution_hydrogens geom
_atom_sites_solution_primary direct
_atom_sites_solution_secondary difmap
_cell_angle_alpha 90
_cell_angle_beta 114.126(5)
_cell_angle_gamma 90
_cell_formula_units_Z 4
_cell_length_a 12.9481(5)
_cell_length_b 12.0822(3)
_cell_length_c 11.1080(5)
_cell_measurement_reflns_used 8714
_cell_measurement_temperature 180(2)
_cell_measurement_theta_max 29.005
_cell_measurement_theta_min 3.549
_cell_measurement_wavelength 0.71073
_cell_volume 1585.96(12)
_computing_cell_refinement
;
CrysAlisPro, Agilent Technologies,
Version 1.171.37.31 (release 14-01-2014 CrysAlis171 .NET)
(compiled Jan 14 2014,18:38:05)
;
_computing_data_collection
;
CrysAlisPro, Agilent Technologies,
Version 1.171.37.31 (release 14-01-2014 CrysAlis171 .NET)
(compiled Jan 14 2014,18:38:05)
;
_computing_data_reduction
;
CrysAlisPro, Agilent Technologies,
Version 1.171.37.31 (release 14-01-2014 CrysAlis171 .NET)
(compiled Jan 14 2014,18:38:05)
;
_computing_molecular_graphics 'Ortep-3 for Windows (Farrugia, 1997)'
_computing_publication_material 'WinGX publication routines (Farrugia, 1999)'
_computing_structure_refinement 'SHELXL-97 (Sheldrick, 2008)'
_computing_structure_solution 'SHELXS-97 (Sheldrick, 2008)'
_diffrn_ambient_temperature 180(2)
_diffrn_detector 'CCD plate'
_diffrn_detector_type Eos
_diffrn_measured_fraction_theta_full 0.997
_diffrn_measured_fraction_theta_max 0.997
_diffrn_measurement_device 'four-circle diffractometer'
_diffrn_measurement_device_type 'Xcalibur, Eos, Gemini ultra'
_diffrn_measurement_method '\w scans'
_diffrn_radiation_monochromator graphite
_diffrn_radiation_probe x-ray
_diffrn_radiation_type 'Mo K\a'
_diffrn_radiation_wavelength 0.71073
_diffrn_reflns_av_R_equivalents 0.053
_diffrn_reflns_av_unetI/netI 0.0299
_diffrn_reflns_limit_h_max 16
_diffrn_reflns_limit_h_min -16
_diffrn_reflns_limit_k_max 15
_diffrn_reflns_limit_k_min -15
_diffrn_reflns_limit_l_max 14
_diffrn_reflns_limit_l_min -14
_diffrn_reflns_number 33226
_diffrn_reflns_theta_full 27.48
_diffrn_reflns_theta_max 27.48
_diffrn_reflns_theta_min 3.37
_diffrn_source 'Enhance (Mo) X-ray Source'
_exptl_absorpt_coefficient_mu 1.335
_exptl_absorpt_correction_T_max 1.00000
_exptl_absorpt_correction_T_min 0.93306
_exptl_absorpt_correction_type multi-scan
_exptl_absorpt_process_details
;
CrysAlisPro, Agilent Technologies,
Version 1.171.37.31 (release 14-01-2014 CrysAlis171 .NET)
(compiled Jan 14 2014,18:38:05)
Empirical absorption correction using spherical harmonics,
 implemented in SCALE3 ABSPACK scaling algorithm.
;
_exptl_crystal_colour yellow
_exptl_crystal_density_diffrn 1.689
_exptl_crystal_density_method 'not measured'
_exptl_crystal_description block
_exptl_crystal_F_000 808
_exptl_crystal_size_max 0.16
_exptl_crystal_size_mid 0.14
_exptl_crystal_size_min 0.12
_refine_diff_density_max 0.53
_refine_diff_density_min -0.423
_refine_diff_density_rms 0.084
_refine_ls_extinction_method none
_refine_ls_goodness_of_fit_ref 1.048
_refine_ls_hydrogen_treatment constr
_refine_ls_matrix_type full
_refine_ls_number_parameters 201
_refine_ls_number_reflns 3625
_refine_ls_number_restraints 0
_refine_ls_restrained_S_all 1.048
_refine_ls_R_factor_all 0.0378
_refine_ls_R_factor_gt 0.0261
_refine_ls_shift/su_max 0.015
_refine_ls_shift/su_mean 0
_refine_ls_structure_factor_coef Fsqd
_refine_ls_weighting_details 'calc w=1/[\s^2^(Fo^2^)+(0.0159P)^2^+1.7838P] where P=(Fo^2^+2Fc^2^)/3'
_refine_ls_weighting_scheme calc
_refine_ls_wR_factor_gt 0.0509
_refine_ls_wR_factor_ref 0.0551
_reflns_number_gt 3016
_reflns_number_total 3625
_reflns_threshold_expression >2sigma(I)
_cod_data_source_file ma0c01461_si_002.cif
_cod_data_source_block Durand1
_cod_depositor_comments 'Adding full bibliography for 1559040--1559045.cif.'
_cod_original_sg_symbol_H-M 'P 21/c'
_cod_original_formula_sum 'C18 H17 Cl1 N2 Pd'
_cod_database_code 1559041

loop_
_symmetry_equiv_pos_as_xyz
'x, y, z'
'-x, y+1/2, -z+1/2'
'-x, -y, -z'
'x, -y-1/2, z-1/2'

loop_
_atom_site_label
_atom_site_type_symbol
_atom_site_fract_x
_atom_site_fract_y
_atom_site_fract_z
_atom_site_U_iso_or_equiv
_atom_site_adp_type
_atom_site_occupancy
_atom_site_symmetry_multiplicity
_atom_site_calc_flag
_atom_site_refinement_flags
_atom_site_disorder_assembly
_atom_site_disorder_group
C1 C 0.3192(2) -0.0449(2) 0.6391(3) 0.0242(6) Uani 1 1 d . . .
H1A H 0.2473 -0.0054 0.6146 0.036 Uiso 1 1 calc R . .
H1B H 0.3435 -0.0744 0.7287 0.036 Uiso 1 1 calc R . .
H1C H 0.3091 -0.106 0.5772 0.036 Uiso 1 1 calc R . .
C2 C 0.6626(2) 0.1773(2) 0.6600(3) 0.0233(5) Uani 1 1 d . . .
H2 H 0.7011 0.1232 0.7251 0.028 Uiso 1 1 calc R . .
C3 C 0.7258(2) 0.2510(2) 0.6226(3) 0.0278(6) Uani 1 1 d . . .
H3 H 0.8061 0.2473 0.6611 0.033 Uiso 1 1 calc R . .
C4 C 0.6707(2) 0.3297(2) 0.5289(3) 0.0282(6) Uani 1 1 d . . .
H4 H 0.7122 0.3798 0.4998 0.034 Uiso 1 1 calc R . .
C5 C 0.5533(2) 0.3346(2) 0.4774(3) 0.0247(6) Uani 1 1 d . . .
H5 H 0.5134 0.3897 0.4144 0.03 Uiso 1 1 calc R . .
C6 C 0.4954(2) 0.2584(2) 0.5189(2) 0.0192(5) Uani 1 1 d . . .
C7 C 0.3710(2) 0.2578(2) 0.4732(2) 0.0194(5) Uani 1 1 d . . .
C8 C 0.3046(2) 0.3502(2) 0.3871(3) 0.0262(6) Uani 1 1 d . . .
H8A H 0.2237 0.3328 0.3525 0.039 Uiso 1 1 calc R . .
H8B H 0.3271 0.3598 0.3135 0.039 Uiso 1 1 calc R . .
H8C H 0.3194 0.4187 0.4386 0.039 Uiso 1 1 calc R . .
C9 C 0.20832(19) 0.1790(2) 0.4864(2) 0.0202(5) Uani 1 1 d . . .
C10 C 0.1709(2) 0.2396(2) 0.5643(3) 0.0231(5) Uani 1 1 d . . .
H10 H 0.2223 0.2857 0.6314 0.028 Uiso 1 1 calc R . .
C11 C 0.0571(2) 0.2343(2) 0.5460(3) 0.0268(6) Uani 1 1 d . . .
H11 H 0.032 0.2768 0.6008 0.032 Uiso 1 1 calc R . .
C12 C -0.0178(2) 0.1685(2) 0.4496(3) 0.0266(6) Uani 1 1 d . . .
H12 H -0.0941 0.164 0.4396 0.032 Uiso 1 1 calc R . .
C13 C 0.0174(2) 0.1070(2) 0.3646(2) 0.0210(5) Uani 1 1 d . . .
C14 C -0.0577(2) 0.0399(2) 0.2614(3) 0.0276(6) Uani 1 1 d . . .
H14 H -0.1346 0.0344 0.2491 0.033 Uiso 1 1 calc R . .
C15 C -0.0223(2) -0.0170(2) 0.1793(3) 0.0287(6) Uani 1 1 d . . .
H15 H -0.0744 -0.061 0.1102 0.034 Uiso 1 1 calc R . .
C16 C 0.0910(2) -0.0105(2) 0.1970(3) 0.0264(6) Uani 1 1 d . . .
H16 H 0.1149 -0.0499 0.1389 0.032 Uiso 1 1 calc R . .
C17 C 0.1679(2) 0.0516(2) 0.2964(2) 0.0218(5) Uani 1 1 d . . .
H17 H 0.2446 0.0544 0.3075 0.026 Uiso 1 1 calc R . .
C18 C 0.1331(2) 0.1116(2) 0.3826(2) 0.0198(5) Uani 1 1 d . . .
N1 N 0.55011(16) 0.17915(16) 0.6085(2) 0.0191(4) Uani 1 1 d . . .
N2 N 0.32759(16) 0.17779(17) 0.5145(2) 0.0195(4) Uani 1 1 d . . .
Cl1 Cl 0.57601(5) -0.05938(5) 0.76728(6) 0.02711(14) Uani 1 1 d . . .
Pd1 Pd 0.438438(15) 0.060824(15) 0.632207(18) 0.01724(6) Uani 1 1 d . . .

loop_
_atom_site_aniso_label
_atom_site_aniso_U_11
_atom_site_aniso_U_22
_atom_site_aniso_U_33
_atom_site_aniso_U_23
_atom_site_aniso_U_13
_atom_site_aniso_U_12
C1 0.0224(13) 0.0222(13) 0.0287(14) 0.0020(11) 0.0111(11) -0.0040(10)
C2 0.0177(12) 0.0221(13) 0.0284(14) -0.0016(11) 0.0078(11) 0.0019(10)
C3 0.0179(13) 0.0292(15) 0.0366(16) -0.0076(12) 0.0114(12) -0.0027(11)
C4 0.0278(14) 0.0263(14) 0.0344(15) -0.0044(12) 0.0168(12) -0.0086(11)
C5 0.0259(13) 0.0228(13) 0.0242(14) -0.0001(11) 0.0090(11) -0.0045(11)
C6 0.0207(12) 0.0178(12) 0.0181(12) -0.0046(10) 0.0068(10) -0.0015(10)
C7 0.0186(12) 0.0225(13) 0.0136(12) -0.0017(10) 0.0031(10) -0.0004(10)
C8 0.0251(13) 0.0231(13) 0.0238(14) 0.0060(11) 0.0034(11) 0.0016(11)
C9 0.0178(12) 0.0189(12) 0.0213(12) 0.0049(10) 0.0053(10) 0.0011(10)
C10 0.0235(13) 0.0218(13) 0.0211(13) -0.0013(10) 0.0062(11) 0.0001(10)
C11 0.0282(14) 0.0267(14) 0.0275(15) -0.0015(11) 0.0133(12) 0.0022(11)
C12 0.0199(13) 0.0290(14) 0.0314(15) 0.0009(12) 0.0110(11) 0.0013(11)
C13 0.0174(12) 0.0205(12) 0.0231(13) 0.0035(10) 0.0064(10) 0.0002(10)
C14 0.0191(13) 0.0292(15) 0.0316(15) -0.0011(12) 0.0074(11) -0.0042(11)
C15 0.0254(14) 0.0282(14) 0.0262(14) -0.0045(12) 0.0042(12) -0.0048(11)
C16 0.0258(14) 0.0267(14) 0.0267(14) -0.0024(11) 0.0106(12) 0.0031(11)
C17 0.0195(12) 0.0227(13) 0.0227(13) 0.0023(11) 0.0082(10) 0.0038(10)
C18 0.0186(12) 0.0173(12) 0.0217(13) 0.0048(10) 0.0065(10) 0.0006(10)
N1 0.0187(10) 0.0172(10) 0.0213(11) -0.0013(9) 0.0080(9) -0.0009(8)
N2 0.0155(10) 0.0185(10) 0.0210(11) 0.0002(9) 0.0038(8) -0.0006(8)
Cl1 0.0267(3) 0.0252(3) 0.0297(3) 0.0089(3) 0.0117(3) 0.0086(3)
Pd1 0.01714(10) 0.01569(9) 0.01841(10) 0.00190(8) 0.00678(7) 0.00053(8)

loop_
_atom_type_symbol
_atom_type_description
_atom_type_scat_dispersion_real
_atom_type_scat_dispersion_imag
_atom_type_scat_source
C C 0.0033 0.0016 'International Tables Vol C Tables 4.2.6.8 and 6.1.1.4'
H H 0 0 'International Tables Vol C Tables 4.2.6.8 and 6.1.1.4'
N N 0.0061 0.0033 'International Tables Vol C Tables 4.2.6.8 and 6.1.1.4'
Cl Cl 0.1484 0.1585 'International Tables Vol C Tables 4.2.6.8 and 6.1.1.4'
Pd Pd -0.9988 1.0072 'International Tables Vol C Tables 4.2.6.8 and 6.1.1.4'

loop_
_geom_angle_atom_site_label_1
_geom_angle_atom_site_label_2
_geom_angle_atom_site_label_3
_geom_angle
_geom_angle_site_symmetry_1
_geom_angle_site_symmetry_3
_geom_angle_publ_flag
Pd1 C1 H1A 109.5 . . ?
Pd1 C1 H1B 109.5 . . ?
H1A C1 H1B 109.5 . . ?
Pd1 C1 H1C 109.5 . . ?
H1A C1 H1C 109.5 . . ?
H1B C1 H1C 109.5 . . ?
N1 C2 C3 122.5(2) . . ?
N1 C2 H2 118.7 . . ?
C3 C2 H2 118.7 . . ?
C4 C3 C2 119.0(2) . . ?
C4 C3 H3 120.5 . . ?
C2 C3 H3 120.5 . . ?
C3 C4 C5 119.0(2) . . ?
C3 C4 H4 120.5 . . ?
C5 C4 H4 120.5 . . ?
C6 C5 C4 119.0(2) . . ?
C6 C5 H5 120.5 . . ?
C4 C5 H5 120.5 . . ?
N1 C6 C5 121.7(2) . . ?
N1 C6 C7 114.7(2) . . ?
C5 C6 C7 123.6(2) . . ?
N2 C7 C6 116.9(2) . . ?
N2 C7 C8 124.5(2) . . ?
C6 C7 C8 118.5(2) . . ?
C7 C8 H8A 109.5 . . ?
C7 C8 H8B 109.5 . . ?
H8A C8 H8B 109.5 . . ?
C7 C8 H8C 109.5 . . ?
H8A C8 H8C 109.5 . . ?
H8B C8 H8C 109.5 . . ?
C10 C9 C18 121.2(2) . . ?
C10 C9 N2 119.5(2) . . ?
C18 C9 N2 119.1(2) . . ?
C9 C10 C11 120.5(2) . . ?
C9 C10 H10 119.8 . . ?
C11 C10 H10 119.8 . . ?
C12 C11 C10 120.4(2) . . ?
C12 C11 H11 119.8 . . ?
C10 C11 H11 119.8 . . ?
C11 C12 C13 120.6(2) . . ?
C11 C12 H12 119.7 . . ?
C13 C12 H12 119.7 . . ?
C12 C13 C14 122.6(2) . . ?
C12 C13 C18 119.4(2) . . ?
C14 C13 C18 118.0(2) . . ?
C15 C14 C13 121.5(2) . . ?
C15 C14 H14 119.2 . . ?
C13 C14 H14 119.2 . . ?
C14 C15 C16 119.8(3) . . ?
C14 C15 H15 120.1 . . ?
C16 C15 H15 120.1 . . ?
C17 C16 C15 121.3(3) . . ?
C17 C16 H16 119.3 . . ?
C15 C16 H16 119.3 . . ?
C16 C17 C18 119.9(2) . . ?
C16 C17 H17 120 . . ?
C18 C17 H17 120 . . ?
C17 C18 C9 122.7(2) . . ?
C17 C18 C13 119.4(2) . . ?
C9 C18 C13 117.8(2) . . ?
C2 N1 C6 118.7(2) . . ?
C2 N1 Pd1 128.03(17) . . ?
C6 N1 Pd1 112.88(15) . . ?
C7 N2 C9 119.8(2) . . ?
C7 N2 Pd1 116.61(16) . . ?
C9 N2 Pd1 123.41(15) . . ?
C1 Pd1 N2 96.45(9) . . ?
C1 Pd1 N1 174.22(9) . . ?
N2 Pd1 N1 78.01(8) . . ?
C1 Pd1 Cl1 88.65(7) . . ?
N2 Pd1 Cl1 174.83(6) . . ?
N1 Pd1 Cl1 96.91(6) . . ?

loop_
_geom_bond_atom_site_label_1
_geom_bond_atom_site_label_2
_geom_bond_distance
_geom_bond_site_symmetry_2
_geom_bond_publ_flag
C1 Pd1 2.030(2) . ?
C1 H1A 0.98 . ?
C1 H1B 0.98 . ?
C1 H1C 0.98 . ?
C2 N1 1.330(3) . ?
C2 C3 1.384(4) . ?
C2 H2 0.95 . ?
C3 C4 1.374(4) . ?
C3 H3 0.95 . ?
C4 C5 1.389(4) . ?
C4 H4 0.95 . ?
C5 C6 1.380(3) . ?
C5 H5 0.95 . ?
C6 N1 1.354(3) . ?
C6 C7 1.478(3) . ?
C7 N2 1.292(3) . ?
C7 C8 1.493(3) . ?
C8 H8A 0.98 . ?
C8 H8B 0.98 . ?
C8 H8C 0.98 . ?
C9 C10 1.365(4) . ?
C9 C18 1.422(3) . ?
C9 N2 1.445(3) . ?
C10 C11 1.405(4) . ?
C10 H10 0.95 . ?
C11 C12 1.367(4) . ?
C11 H11 0.95 . ?
C12 C13 1.415(4) . ?
C12 H12 0.95 . ?
C13 C14 1.417(4) . ?
C13 C18 1.429(3) . ?
C14 C15 1.362(4) . ?
C14 H14 0.95 . ?
C15 C16 1.400(4) . ?
C15 H15 0.95 . ?
C16 C17 1.370(4) . ?
C16 H16 0.95 . ?
C17 C18 1.413(4) . ?
C17 H17 0.95 . ?
N1 Pd1 2.125(2) . ?
N2 Pd1 2.057(2) . ?
Cl1 Pd1 2.3127(6) . ?
